data_7245918
loop_
_publ_author_name
'Cao, Shouying'
'Fan, Chenpeng'
'Lu, Mengwen'
'Li, Meng'
'Zhou, Yuhang'
'Wang, Hongxia'
'Lin, Qingfang'
'Liang, Lili'

_publ_section_title
;
 Two heptanuclear cluster-based 3D metal--organic frameworks with a good
 magnetocaloric effect
;
_journal_issue 2
_journal_name_full CrystEngComm
_journal_page_first 309
_journal_page_last 313
_journal_paper_doi 10.1039/D2CE01350A
_journal_volume 25
_journal_year 2023
_chemical_formula_moiety '0.5(C30 H76 Dy14 N6 O64), 4(Cl)'
_chemical_formula_sum 'C15 H38 Cl4 Dy7 N3 O32'
_chemical_formula_weight 2051.74
_space_group_crystal_system hexagonal
_space_group_IT_number 176
_space_group_name_Hall '-P 6c'
_space_group_name_H-M_alt 'P 63/m'
_atom_sites_solution_hydrogens mixed
_audit_creation_date 2022-10-21
_audit_creation_method
;
Olex2 1.5
(compiled 2022.04.07 svn.rca3783a0 for OlexSys, GUI svn.r6498)
;
_audit_update_record
;
2022-11-03 deposited with the CCDC.	2022-11-25 downloaded from the CCDC.
;
_cell_angle_alpha 90
_cell_angle_beta 90
_cell_angle_gamma 120
_cell_formula_units_Z 2
_cell_length_a 12.0761(3)
_cell_length_b 12.0761(3)
_cell_length_c 17.8609(5)
_cell_measurement_reflns_used 12573
_cell_measurement_temperature 100
_cell_measurement_theta_max 29.5050
_cell_measurement_theta_min 1.9510
_cell_volume 2255.73(10)
_computing_cell_refinement 'CrysAlisPro 1.171.41.64a (Rigaku OD, 2020)'
_computing_data_collection 'CrysAlisPro 1.171.41.64a (Rigaku OD, 2020)'
_computing_data_reduction 'CrysAlisPro 1.171.41.64a (Rigaku OD, 2020)'
_computing_molecular_graphics 'Olex2 1.5 (Dolomanov et al., 2009)'
_computing_publication_material 'Olex2 1.5 (Dolomanov et al., 2009)'
_computing_structure_refinement 'XL (Sheldrick, 2008)'
_computing_structure_solution 'SHELXT 2014/5 (Sheldrick, 2014)'
_diffrn_ambient_environment N~2~
_diffrn_ambient_temperature 100
_diffrn_detector 'Hybrid Pixel Array Detector'
_diffrn_detector_area_resol_mean 10.0000
_diffrn_detector_type HyPix
_diffrn_measured_fraction_theta_full 0.985
_diffrn_measured_fraction_theta_max 0.984
_diffrn_measurement_details
;
List of Runs (angles in degrees, time in seconds):

  # Type    Start    End  Width  t~exp~   \w     \q     \k     \f   Frames
#--------------------------------------------------------------------------
  1  \w    -62.00 -37.00   0.50    1.37    --  -11.30 119.00  82.00   50
  2  \w    -10.00  16.00   0.50    1.37    --   10.52  60.00 -37.00   52
  3  \w     27.00  85.00   0.50    1.37    --   10.52  60.00 -37.00  116
  4  \w    -43.00  70.00   0.50    1.37    --  -11.30  35.00  37.00  226
  5  \w      0.00  33.00   0.50    1.37    --  -11.30 -99.00 120.00   66
  6  \w     -6.00  22.00   0.50    1.37    --  -11.30 -99.00  60.00   56
  7  \w     24.00  50.00   0.50    1.37    --   10.52 -99.00 -90.00   52
  8  \w    -10.00  33.00   0.50    1.37    --  -11.30 -99.00-180.00   86
;
_diffrn_measurement_device 'four-circle diffractometer'
_diffrn_measurement_device_type 'ROD, Synergy Custom DW system, HyPix'
_diffrn_measurement_method '\w scans'
_diffrn_orient_matrix_type 'CrysAlisPro convention (1999,Acta A55,543-557)'
_diffrn_orient_matrix_UB_11 0.0517458000
_diffrn_orient_matrix_UB_12 0.0141415000
_diffrn_orient_matrix_UB_13 0.0244268000
_diffrn_orient_matrix_UB_21 0.0429744000
_diffrn_orient_matrix_UB_22 0.0460905000
_diffrn_orient_matrix_UB_23 -0.0258140000
_diffrn_orient_matrix_UB_31 -0.0086556000
_diffrn_orient_matrix_UB_32 0.0476922000
_diffrn_orient_matrix_UB_33 0.0177369000
_diffrn_radiation_monochromator mirror
_diffrn_radiation_probe x-ray
_diffrn_radiation_type MoK\a
_diffrn_radiation_wavelength 0.71073
_diffrn_reflns_av_R_equivalents 0.0421
_diffrn_reflns_av_unetI/netI 0.0196
_diffrn_reflns_Laue_measured_fraction_full 0.985
_diffrn_reflns_Laue_measured_fraction_max 0.984
_diffrn_reflns_limit_h_max 15
_diffrn_reflns_limit_h_min -14
_diffrn_reflns_limit_k_max 14
_diffrn_reflns_limit_k_min -14
_diffrn_reflns_limit_l_max 21
_diffrn_reflns_limit_l_min -21
_diffrn_reflns_number 18339
_diffrn_reflns_point_group_measured_fraction_full 0.985
_diffrn_reflns_point_group_measured_fraction_max 0.984
_diffrn_reflns_theta_full 25.242
_diffrn_reflns_theta_max 26.495
_diffrn_reflns_theta_min 1.947
_diffrn_source 'Rotating-anode X-ray tube'
_diffrn_source_type 'Rigaku (Mo) X-ray Source'
_exptl_absorpt_coefficient_mu 11.775
_exptl_absorpt_correction_T_max 1.00000
_exptl_absorpt_correction_T_min 0.70836
_exptl_absorpt_correction_type multi-scan
_exptl_absorpt_process_details
;
CrysAlisPro 1.171.41.64a (Rigaku Oxford Diffraction, 2020)
Empirical absorption correction using spherical harmonics,
 implemented in SCALE3 ABSPACK scaling algorithm.
;
_exptl_crystal_colour colourless
_exptl_crystal_colour_primary colourless
_exptl_crystal_density_diffrn 3.021
_exptl_crystal_description block
_exptl_crystal_F_000 1870
_exptl_crystal_size_max 0.1
_exptl_crystal_size_mid 0.1
_exptl_crystal_size_min 0.1
_refine_diff_density_max 1.927
_refine_diff_density_min -1.617
_refine_diff_density_rms 0.270
_refine_ls_extinction_method none
_refine_ls_goodness_of_fit_ref 1.134
_refine_ls_hydrogen_treatment constr
_refine_ls_matrix_type full
_refine_ls_number_parameters 125
_refine_ls_number_reflns 1592
_refine_ls_number_restraints 31
_refine_ls_restrained_S_all 1.142
_refine_ls_R_factor_all 0.0427
_refine_ls_R_factor_gt 0.0373
_refine_ls_shift/su_max 0.001
_refine_ls_shift/su_mean 0.000
_refine_ls_structure_factor_coef Fsqd
_refine_ls_weighting_details 'w=1/[\s^2^(Fo^2^)+(0.0308P)^2^+61.7569P] where P=(Fo^2^+2Fc^2^)/3'
_refine_ls_weighting_scheme calc
_refine_ls_wR_factor_gt 0.0889
_refine_ls_wR_factor_ref 0.0920
_reflns_Friedel_coverage 0.000
_reflns_number_gt 1441
_reflns_number_total 1592
_reflns_threshold_expression 'I > 2\s(I)'
_cod_data_source_file d2ce01350a2.cif
_cod_data_source_block dy7
_cod_depositor_comments 'Adding full bibliography for 7245917--7245918.cif.'
_cod_original_cell_volume 2255.73(13)
_cod_database_code 7245918
_shelx_shelxl_version_number 2018/3
_shelx_space_group_comment
;
The symmetry employed for this shelxl refinement is uniquely defined
by the following loop, which should always be used as a source of
symmetry information in preference to the above space-group names.
They are only intended as comments.
;
_shelx_estimated_absorpt_t_max 0.386
_shelx_estimated_absorpt_t_min 0.386
_diffrn_oxdiff_digest_frames
;
015e1e20f3e32e6737faa49c487116d287007049e70
;
_reflns_odcompleteness_completeness 99.93
_reflns_odcompleteness_iscentric 1
_reflns_odcompleteness_theta 25.30
_olex2_refinement_description
;
1. Shared sites
{C1, C1A}
{O3, O3A}
{O4, O4A}
2. Restrained distances
 O6-C4
 1.25 with sigma of 0.01
3. Uiso/Uaniso restraints and constraints
Cl2 \\sim Cl3: within 2A with sigma of 0.01 and sigma for terminal atoms of
0.01 within 2A
Uanis(Cl3) \\sim Ueq: with sigma of 0.001 and sigma for terminal atoms of 0.002
Uanis(C3) \\sim Ueq: with sigma of 0.01 and sigma for terminal atoms of 0.02
Uanis(C2) \\sim Ueq, Uanis(C4) \\sim Ueq, Uanis(O5) \\sim Ueq: with sigma of
0.01 and sigma for terminal atoms of 0.02
Uanis(C2) \\sim Ueq: with sigma of 0.001 and sigma for terminal atoms of 0.002
Uanis(Cl3) = Uanis(Cl2)
Uanis(C1) = Uanis(C1A)
Uanis(O3) = Uanis(O3A)
Uanis(O4) = Uanis(O4A)
4. Others
 Sof(Cl3)=0.5*(1-FVAR(2))
 Sof(Cl2)=0.5*FVAR(2)
 Fixed Sof: O3(0.5) O4(0.5) O5(0.5) O6(0.5) N1(0.5) H1A(0.5) C1(0.5) C2(0.5)
 H2A(0.5) H2B(0.5) C3(0.5) H3A(0.5) H3B(0.5) Cl1(0.166667) O3A(0.5) O4A(0.5)
 C1A(0.5) H1AA(0.5)
5.a Riding coordinates:
 N1(H1A)
5.b Rotating group:
 O1W(H1WA,H1WB)
5.c Ternary CH refined with riding coordinates:
 O1(H1), O2(H2)
5.d Secondary CH2 refined with riding coordinates:
 C2(H2A,H2B), C3(H3A,H3B)
5.e Aromatic/amide H refined with riding coordinates:
 C1A(H1AA)
;
_olex2_submission_special_instructions 'No special instructions were received'
_oxdiff_exptl_absorpt_empirical_details
;
Empirical correction (ABSPACK) includes:
- Absorption correction using spherical harmonics
- Frame scaling
;
_oxdiff_exptl_absorpt_empirical_full_max 1.331
_oxdiff_exptl_absorpt_empirical_full_min 0.597

loop_
_space_group_symop_operation_xyz
'x, y, z'
'-y, x-y, z'
'-x+y, -x, z'
'-x, -y, z+1/2'
'y, -x+y, z+1/2'
'x-y, x, z+1/2'
'-x, -y, -z'
'y, -x+y, -z'
'x-y, x, -z'
'x, y, -z-1/2'
'-y, x-y, -z-1/2'
'-x+y, -x, -z-1/2'

loop_
_atom_site_label
_atom_site_type_symbol
_atom_site_fract_x
_atom_site_fract_y
_atom_site_fract_z
_atom_site_U_iso_or_equiv
_atom_site_adp_type
_atom_site_occupancy
_atom_site_site_symmetry_order
_atom_site_calc_flag
_atom_site_refinement_flags_posn
_atom_site_refinement_flags_adp
_atom_site_refinement_flags_occupancy
_atom_site_disorder_assembly
_atom_site_disorder_group
Dy1 Dy 0.47625(4) 0.60370(4) 0.58379(2) 0.01278(15) Uani 1 1 d . . . . .
Dy2 Dy 0.333333 0.666667 0.750000 0.0092(2) Uani 1 6 d S T P A .
O1 O 0.333333 0.666667 0.5311(6) 0.011(2) Uani 1 3 d S T P A .
H1 H 0.333334 0.666666 0.475131 0.013 Uiso 1 3 calc RS T P . .
O1W O 0.4505(7) 0.4021(6) 0.6307(4) 0.0232(15) Uani 1 1 d . . . . .
H1WA H 0.475046 0.365039 0.596960 0.035 Uiso 1 1 d GR . . . .
H1WB H 0.368639 0.345270 0.637020 0.035 Uiso 1 1 d GR . . . .
O2 O 0.2914(6) 0.5170(6) 0.6522(3) 0.0113(11) Uani 1 1 d . . . . .
H2 H 0.265244 0.429518 0.671328 0.014 Uiso 1 1 calc R . . A .
O3 O 0.6259(6) 0.5505(6) 0.5176(4) 0.0167(13) Uani 0.5 1 d . . . A 1
O4 O 0.8288(6) 0.6092(7) 0.4902(4) 0.0242(15) Uani 0.5 1 d . . . A 1
O5 O 0.5039(10) 0.6093(11) 0.7303(6) 0.012(3) Uani 0.5 1 d . U . A -1
O6 O 0.6303(12) 0.6435(12) 0.8230(5) 0.023(3) Uani 0.5 1 d D . . A -1
N1 N 0.7076(15) 0.7192(15) 0.6374(8) 0.016(3) Uani 0.5 1 d . . . A .
H1A H 0.724624 0.795232 0.649078 0.019 Uiso 0.5 1 d R . . B 1
C1 C 0.7455(9) 0.6212(9) 0.5254(5) 0.0181(18) Uani 0.5 1 d . . . A 1
C2 C 0.7993(16) 0.7341(16) 0.5810(9) 0.011(3) Uani 0.5 1 d . U . A 1
H2A H 0.876180 0.741556 0.605651 0.013 Uiso 0.5 1 calc R . . A 1
H2B H 0.825790 0.814322 0.553017 0.013 Uiso 0.5 1 calc R . . A 1
C3 C 0.7190(17) 0.6616(18) 0.7094(11) 0.018(4) Uani 0.5 1 d . U . A -1
H3A H 0.719858 0.581265 0.699935 0.022 Uiso 0.5 1 calc R . . A -1
H3B H 0.798054 0.721787 0.736481 0.022 Uiso 0.5 1 calc R . . A -1
C4 C 0.6116(13) 0.6380(12) 0.750000 0.023(3) Uani 1 2 d DS TU P . .
Cl1 Cl 0.333333 0.666667 0.3466(7) 0.045(3) Uani 0.5 3 d S T P . .
Cl2 Cl 0.7302(6) 0.9544(6) 0.750000 0.0435(15) Uani 0.759(12) 2 d S TU P C 1
Cl3 Cl 0.209(3) 0.259(3) 0.6874(16) 0.0435(15) Uani 0.121(6) 1 d . U . C 2
O3A O 0.6259(6) 0.5505(6) 0.5176(4) 0.0167(13) Uani 0.5 1 d . . . A 2
O4A O 0.8288(6) 0.6092(7) 0.4902(4) 0.0242(15) Uani 0.5 1 d . . . A 2
C1A C 0.7455(9) 0.6212(9) 0.5254(5) 0.0181(18) Uani 0.5 1 d . . . A 2
H1AA H 0.774615 0.688712 0.560855 0.022 Uiso 0.5 1 calc R . . A 2

loop_
_atom_site_aniso_label
_atom_site_aniso_U_11
_atom_site_aniso_U_22
_atom_site_aniso_U_33
_atom_site_aniso_U_23
_atom_site_aniso_U_13
_atom_site_aniso_U_12
Dy1 0.0122(2) 0.0119(2) 0.0165(2) 0.00303(15) 0.00280(15) 0.00784(16)
Dy2 0.0089(3) 0.0089(3) 0.0098(4) 0.000 0.000 0.00447(14)
O1 0.009(3) 0.009(3) 0.014(5) 0.000 0.000 0.0047(14)
O1W 0.036(4) 0.019(3) 0.022(3) 0.002(3) 0.003(3) 0.020(3)
O2 0.016(3) 0.012(3) 0.008(3) -0.001(2) -0.001(2) 0.008(2)
O3 0.016(3) 0.016(3) 0.020(3) 0.001(3) 0.002(3) 0.009(3)
O4 0.012(3) 0.024(3) 0.035(4) -0.011(3) -0.002(3) 0.008(3)
O5 0.008(4) 0.020(5) 0.010(7) -0.001(4) -0.002(3) 0.007(4)
O6 0.018(7) 0.015(6) 0.034(8) 0.007(6) 0.000(6) 0.007(5)
N1 0.022(8) 0.021(8) 0.010(7) -0.004(6) 0.004(6) 0.015(7)
C1 0.020(4) 0.021(5) 0.017(5) -0.005(4) 0.000(4) 0.013(4)
C2 0.011(3) 0.010(3) 0.010(3) -0.0001(10) 0.0000(10) 0.0051(18)
C3 0.013(7) 0.023(7) 0.024(8) -0.001(6) -0.007(6) 0.013(6)
C4 0.025(6) 0.010(5) 0.038(7) 0.000 0.000 0.012(5)
Cl1 0.033(3) 0.033(3) 0.069(8) 0.000 0.000 0.0166(16)
Cl2 0.043(2) 0.041(2) 0.045(2) 0.000 0.000 0.0200(16)
Cl3 0.043(2) 0.041(2) 0.045(2) 0.000 0.000 0.0200(16)
O3A 0.016(3) 0.016(3) 0.020(3) 0.001(3) 0.002(3) 0.009(3)
O4A 0.012(3) 0.024(3) 0.035(4) -0.011(3) -0.002(3) 0.008(3)
C1A 0.020(4) 0.021(5) 0.017(5) -0.005(4) 0.000(4) 0.013(4)

loop_
_atom_type_symbol
_atom_type_description
_atom_type_scat_dispersion_real
_atom_type_scat_dispersion_imag
_atom_type_scat_source
C C 0.0033 0.0016 'International Tables Vol C Tables 4.2.6.8 and 6.1.1.4'
H H 0.0000 0.0000 'International Tables Vol C Tables 4.2.6.8 and 6.1.1.4'
Cl Cl 0.1484 0.1585 'International Tables Vol C Tables 4.2.6.8 and 6.1.1.4'
Dy Dy -0.1892 4.4098 'International Tables Vol C Tables 4.2.6.8 and 6.1.1.4'
N N 0.0061 0.0033 'International Tables Vol C Tables 4.2.6.8 and 6.1.1.4'
O O 0.0106 0.0060 'International Tables Vol C Tables 4.2.6.8 and 6.1.1.4'

loop_
_geom_angle_atom_site_label_1
_geom_angle_atom_site_label_2
_geom_angle_atom_site_label_3
_geom_angle
_geom_angle_site_symmetry_1
_geom_angle_site_symmetry_3
_geom_angle_publ_flag
Dy2 Dy1 Dy1 58.895(5) . 2_665 ?
O1 Dy1 Dy1 37.19(13) . 2_665 ?
O1 Dy1 Dy2 76.5(2) . . ?
O1 Dy1 O1W 134.20(18) . . ?
O1 Dy1 O3 77.4(2) . 7_666 ?
O1 Dy1 O3 128.6(3) . . ?
O1 Dy1 O5 118.9(3) . . ?
O1 Dy1 N1 136.4(3) . . ?
O1 Dy1 O3A 128.6(3) . . ?
O1W Dy1 Dy1 152.39(17) . 2_665 ?
O1W Dy1 Dy2 95.13(16) . . ?
O1W Dy1 O3 69.8(2) . . ?
O1W Dy1 O3 74.4(2) . 7_666 ?
O1W Dy1 O5 68.7(3) . . ?
O1W Dy1 N1 88.6(4) . . ?
O1W Dy1 O3A 69.8(2) . . ?
O2 Dy1 Dy1 34.09(14) 2_665 2_665 ?
O2 Dy1 Dy1 77.61(14) . 2_665 ?
O2 Dy1 Dy2 38.88(14) 2_665 . ?
O2 Dy1 Dy2 38.44(15) . . ?
O2 Dy1 O1 69.1(2) 2_665 . ?
O2 Dy1 O1 70.3(2) . . ?
O2 Dy1 O1W 75.6(2) . . ?
O2 Dy1 O1W 128.6(2) 2_665 . ?
O2 Dy1 O2 73.9(3) . 2_665 ?
O2 Dy1 O3 143.2(2) . . ?
O2 Dy1 O3 92.4(2) . 7_666 ?
O2 Dy1 O3 139.1(2) 2_665 . ?
O2 Dy1 O3 146.3(2) 2_665 7_666 ?
O2 Dy1 O4 142.0(2) . 8_566 ?
O2 Dy1 O5 64.1(3) . . ?
O2 Dy1 O5 61.0(3) 2_665 . ?
O2 Dy1 N1 126.1(3) . . ?
O2 Dy1 N1 77.4(3) 2_665 . ?
O2 Dy1 O3A 143.2(2) . . ?
O2 Dy1 O3A 139.1(2) 2_665 . ?
O3 Dy1 Dy1 113.69(14) 7_666 2_665 ?
O3 Dy1 Dy1 137.82(14) . 2_665 ?
O3 Dy1 Dy2 129.93(14) 7_666 . ?
O3 Dy1 Dy2 154.80(15) . . ?
O3 Dy1 O3 66.9(2) 7_666 . ?
O3 Dy1 O5 112.2(3) . . ?
O3 Dy1 O5 139.9(3) 7_666 . ?
O3 Dy1 N1 65.9(3) . . ?
O3 Dy1 N1 132.7(3) 7_666 . ?
O4 Dy1 Dy1 64.79(16) 8_566 2_665 ?
O4 Dy1 Dy2 116.40(17) 8_566 . ?
O4 Dy1 O1 76.3(2) 8_566 . ?
O4 Dy1 O1W 142.3(2) 8_566 . ?
O4 Dy1 O2 77.7(2) 8_566 2_665 ?
O4 Dy1 O3 73.2(2) 8_566 . ?
O4 Dy1 O3 97.6(2) 8_566 7_666 ?
O4 Dy1 O5 121.2(3) 8_566 . ?
O4 Dy1 N1 69.8(4) 8_566 . ?
O5 Dy1 Dy1 93.5(2) . 2_665 ?
O5 Dy1 Dy2 42.6(2) . . ?
N1 Dy1 Dy1 101.8(3) . 2_665 ?
N1 Dy1 Dy2 94.6(3) . . ?
N1 Dy1 O5 62.1(4) . . ?
O3A Dy1 Dy1 137.82(14) . 2_665 ?
O3A Dy1 Dy2 154.80(15) . . ?
O3A Dy1 N1 65.9(3) . . ?
Dy1 Dy2 Dy1 106.755(13) 3_565 12_567 ?
Dy1 Dy2 Dy1 62.212(10) 2_665 3_565 ?
Dy1 Dy2 Dy1 62.212(10) 2_665 . ?
Dy1 Dy2 Dy1 145.292(5) 11_667 3_565 ?
Dy1 Dy2 Dy1 62.212(10) . 3_565 ?
Dy1 Dy2 Dy1 62.212(10) 11_667 12_567 ?
Dy1 Dy2 Dy1 106.755(12) 11_667 2_665 ?
Dy1 Dy2 Dy1 145.292(5) 2_665 12_567 ?
Dy1 Dy2 Dy1 145.292(5) . 12_567 ?
Dy1 Dy2 Dy1 145.292(5) 11_667 . ?
O2 Dy2 Dy1 79.35(14) . 2_665 ?
O2 Dy2 Dy1 38.55(14) 3_565 2_665 ?
O2 Dy2 Dy1 38.55(14) 2_665 . ?
O2 Dy2 Dy1 113.39(14) 10_557 3_565 ?
O2 Dy2 Dy1 113.38(14) 11_667 . ?
O2 Dy2 Dy1 113.38(14) . 12_567 ?
O2 Dy2 Dy1 36.72(14) . . ?
O2 Dy2 Dy1 113.39(14) 3_565 11_667 ?
O2 Dy2 Dy1 173.80(14) 12_567 . ?
O2 Dy2 Dy1 112.17(14) 10_557 . ?
O2 Dy2 Dy1 38.55(14) 12_567 11_667 ?
O2 Dy2 Dy1 112.17(14) 12_567 3_565 ?
O2 Dy2 Dy1 36.72(14) 2_665 2_665 ?
O2 Dy2 Dy1 38.55(14) . 3_565 ?
O2 Dy2 Dy1 79.35(14) 3_565 . ?
O2 Dy2 Dy1 173.80(14) 11_667 3_565 ?
O2 Dy2 Dy1 36.72(14) 12_567 12_567 ?
O2 Dy2 Dy1 36.72(14) 11_667 11_667 ?
O2 Dy2 Dy1 173.80(14) 2_665 12_567 ?
O2 Dy2 Dy1 173.80(14) 10_557 2_665 ?
O2 Dy2 Dy1 38.55(14) 10_557 12_567 ?
O2 Dy2 Dy1 112.17(14) 2_665 11_667 ?
O2 Dy2 Dy1 112.17(14) 11_667 2_665 ?
O2 Dy2 Dy1 173.80(14) . 11_667 ?
O2 Dy2 Dy1 79.35(14) 2_665 3_565 ?
O2 Dy2 Dy1 113.39(14) 12_567 2_665 ?
O2 Dy2 Dy1 112.17(14) 3_565 12_567 ?
O2 Dy2 Dy1 36.72(14) 3_565 3_565 ?
O2 Dy2 Dy1 79.35(14) 11_667 12_567 ?
O2 Dy2 Dy1 79.35(14) 10_557 11_667 ?
O2 Dy2 O2 94.5(3) 3_565 12_567 ?
O2 Dy2 O2 72.0(2) 11_667 10_557 ?
O2 Dy2 O2 140.33(11) 11_667 . ?
O2 Dy2 O2 140.33(11) 3_565 10_557 ?
O2 Dy2 O2 72.0(2) 12_567 11_667 ?
O2 Dy2 O2 72.0(2) 3_565 . ?
O2 Dy2 O2 140.33(11) 3_565 11_667 ?
O2 Dy2 O2 72.0(2) 2_665 . ?
O2 Dy2 O2 94.5(3) . 10_557 ?
O2 Dy2 O2 94.5(3) 11_667 2_665 ?
O2 Dy2 O2 140.33(11) 12_567 . ?
O2 Dy2 O2 140.33(11) 2_665 10_557 ?
O2 Dy2 O2 140.33(11) 12_567 2_665 ?
O2 Dy2 O2 72.0(2) 3_565 2_665 ?
O2 Dy2 O2 72.0(2) 12_567 10_557 ?
O2 Dy2 O5 65.1(3) . . ?
O2 Dy2 O5 77.6(3) 10_557 . ?
O2 Dy2 O5 140.8(3) 12_567 . ?
O2 Dy2 O5 75.5(3) 11_667 . ?
O2 Dy2 O5 62.8(3) 2_665 . ?
O2 Dy2 O5 124.6(3) 3_565 . ?
O5 Dy2 Dy1 98.7(2) . 2_665 ?
O5 Dy2 Dy1 45.4(2) . . ?
O5 Dy2 Dy1 102.2(2) . 3_565 ?
O5 Dy2 Dy1 115.9(2) . 12_567 ?
O5 Dy2 Dy1 112.2(2) . 11_667 ?
Dy1 O1 Dy1 105.6(3) 2_665 3_565 ?
Dy1 O1 Dy1 105.6(3) 2_665 . ?
Dy1 O1 Dy1 105.6(3) 3_565 . ?
Dy1 O1 H1 113.1 . . ?
Dy1 O1 H1 113.1 2_665 . ?
Dy1 O1 H1 113.1 3_565 . ?
Dy1 O1W H1WA 111.2 . . ?
Dy1 O1W H1WB 110.7 . . ?
H1WA O1W H1WB 102.8 . . ?
Dy1 O2 Dy1 110.6(2) . 3_565 ?
Dy1 O2 Dy2 104.8(2) . . ?
Dy1 O2 Dy2 102.6(2) 3_565 . ?
Dy1 O2 H2 112.7 . . ?
Dy1 O2 H2 112.7 3_565 . ?
Dy2 O2 H2 112.7 . . ?
Dy1 O3 Dy1 113.1(2) 7_666 . ?
C1 O3 Dy1 120.2(5) . . ?
C1 O3 Dy1 124.5(6) . 7_666 ?
C1 O4 Dy1 146.4(6) . 9_656 ?
Dy2 O5 Dy1 92.0(3) . . ?
C4 O5 Dy1 113.4(6) . . ?
C4 O5 Dy2 142.1(9) . . ?
Dy1 N1 H1A 106.3 . . ?
C2 N1 Dy1 111.2(10) . . ?
C2 N1 H1A 106.1 . . ?
C2 N1 C3 114.5(13) . . ?
C3 N1 Dy1 112.9(11) . . ?
C3 N1 H1A 105.0 . . ?
O3 C1 C2 120.1(9) . . ?
O4 C1 O3 125.3(8) . . ?
O4 C1 C2 114.6(9) . . ?
N1 C2 C1 112.5(13) . . ?
N1 C2 H2A 109.1 . . ?
N1 C2 H2B 109.1 . . ?
C1 C2 H2A 109.1 . . ?
C1 C2 H2B 109.1 . . ?
H2A C2 H2B 107.8 . . ?
N1 C3 H3A 110.8 . . ?
N1 C3 H3B 110.8 . . ?
H3A C3 H3B 108.9 . . ?
C4 C3 N1 104.5(12) . . ?
C4 C3 H3A 110.8 . . ?
C4 C3 H3B 110.8 . . ?
O5 C4 O6 115.5(11) . . ?
O5 C4 C3 131.6(9) . . ?
O6 C4 C3 112.8(13) . . ?
Dy1 O3A Dy1 113.1(2) 7_666 . ?
C1A O3A Dy1 120.2(5) . . ?
O3A C1A H1AA 117.4 . . ?
O4A C1A O3A 125.3(8) . . ?
O4A C1A H1AA 117.4 . . ?

loop_
_geom_bond_atom_site_label_1
_geom_bond_atom_site_label_2
_geom_bond_distance
_geom_bond_site_symmetry_2
_geom_bond_publ_flag
Dy1 Dy1 3.8220(7) 2_665 ?
Dy1 Dy2 3.6990(4) . ?
Dy1 O1 2.399(4) . ?
Dy1 O1W 2.443(6) . ?
Dy1 O2 2.362(6) 2_665 ?
Dy1 O2 2.288(6) . ?
Dy1 O3 2.444(6) 7_666 ?
Dy1 O3 2.497(6) . ?
Dy1 O4 2.335(7) 8_566 ?
Dy1 O5 2.635(10) . ?
Dy1 N1 2.602(15) . ?
Dy1 O3A 2.497(6) . ?
Dy2 O2 2.379(6) 10_557 ?
Dy2 O2 2.379(6) . ?
Dy2 O2 2.379(6) 2_665 ?
Dy2 O2 2.379(6) 3_565 ?
Dy2 O2 2.379(6) 11_667 ?
Dy2 O2 2.379(6) 12_567 ?
Dy2 O5 2.505(11) . ?
O1 H1 1.0000 . ?
O1W H1WA 0.8856 . ?
O1W H1WB 0.8845 . ?
O2 H2 1.0000 . ?
O3 C1 1.266(11) . ?
O4 C1 1.254(11) . ?
O5 C4 1.219(17) . ?
O6 C4 1.319(8) . ?
N1 H1A 0.8600 . ?
N1 C2 1.44(2) . ?
N1 C3 1.50(2) . ?
C1 C2 1.543(18) . ?
C2 H2A 0.9900 . ?
C2 H2B 0.9900 . ?
C3 H3A 0.9900 . ?
C3 H3B 0.9900 . ?
C3 C4 1.38(2) . ?
Cl3 Cl3 2.24(6) 10_557 ?
O3A C1A 1.266(11) . ?
O4A C1A 1.254(11) . ?
C1A H1AA 0.9500 . ?
